data_7042050
loop_
_publ_author_name
'Kitos, Alexandros A.'
'Papatriantafyllopoulou, Constantina'
'Tasiopoulos, Anastasios J.'
'Perlepes, Spyros P.'
'Escuer, Albert'
'Nastopoulos, Vassilios'

_publ_section_title
;
 Binding of ligands containing carbonyl and phenol groups to iron(iii):
 new Fe6, Fe10 and Fe12 coordination clusters.
;
_journal_issue 10
_journal_name_full 'Dalton transactions (Cambridge, England : 2003)'
_journal_page_first 3240
_journal_page_last 3251
_journal_paper_doi 10.1039/c6dt04830g
_journal_volume 46
_journal_year 2017
_chemical_formula_moiety 'C102 H106 Fe10 N2 O30, 2(Cl O4), C H4 O'
_chemical_formula_sum 'C103 H110 Cl2 Fe10 N2 O39'
_chemical_formula_weight 2629.32
_space_group_crystal_system monoclinic
_space_group_IT_number 15
_space_group_name_Hall '-C 2yc'
_space_group_name_H-M_alt 'C 1 2/c 1'
_symmetry_space_group_name_Hall '-C 2yc'
_symmetry_space_group_name_H-M 'C 1 2/c 1'
_atom_sites_solution_hydrogens geom
_atom_sites_solution_primary direct
_atom_sites_solution_secondary difmap
_audit_creation_method SHELXL-2014/7
_audit_update_record
;
2016-12-07 deposited with the CCDC.
2017-02-13 downloaded from the CCDC.
;
_cell_angle_alpha 90
_cell_angle_beta 116.695(11)
_cell_angle_gamma 90
_cell_formula_units_Z 4
_cell_length_a 27.692(3)
_cell_length_b 17.496(2)
_cell_length_c 27.706(4)
_cell_measurement_reflns_used 6192
_cell_measurement_temperature 100(2)
_cell_measurement_theta_max 28.4820
_cell_measurement_theta_min 3.7110
_cell_volume 11993(3)
_computing_cell_refinement 'CrysAlisPro (Agilent Technologies, 2011)'
_computing_data_collection 'CrysAlisPro (Agilent Technologies, 2011)'
_computing_data_reduction 'CrysAlisPro (Agilent Technologies, 2011)'
_computing_molecular_graphics
;ORTEP-3 for Windows (Farrugia, 1997); PLATON (Spek, 1990);
MERCURY (Bruno et al. 2002); DIAMOND (Brandenburg, 2014); 
X-SEED (Barbour, 2001)
;
_computing_publication_material 'WINGX (Farrugia, 1999)'
_computing_structure_refinement 'SHELXL-2014/7 (Sheldrick, 2014)'
_computing_structure_solution 'SIR92 (Altomare et al., 1994)'
_diffrn_ambient_temperature 100(2)
_diffrn_detector_area_resol_mean 10.4223
_diffrn_measured_fraction_theta_full 0.994
_diffrn_measured_fraction_theta_max 0.994
_diffrn_measurement_device_type 'Oxford Diffraction SuperNova with Atlas detector'
_diffrn_measurement_method '\w scans'
_diffrn_radiation_source 'SuperNova (Mo) X-ray Source'
_diffrn_radiation_type MoK\a
_diffrn_radiation_wavelength 0.71073
_diffrn_reflns_av_R_equivalents 0.0634
_diffrn_reflns_av_unetI/netI 0.0677
_diffrn_reflns_Laue_measured_fraction_full 0.994
_diffrn_reflns_Laue_measured_fraction_max 0.994
_diffrn_reflns_limit_h_max 32
_diffrn_reflns_limit_h_min -30
_diffrn_reflns_limit_k_max 18
_diffrn_reflns_limit_k_min -20
_diffrn_reflns_limit_l_max 27
_diffrn_reflns_limit_l_min -32
_diffrn_reflns_number 29340
_diffrn_reflns_point_group_measured_fraction_full 0.994
_diffrn_reflns_point_group_measured_fraction_max 0.994
_diffrn_reflns_theta_full 25.000
_diffrn_reflns_theta_max 25.000
_diffrn_reflns_theta_min 3.155
_exptl_absorpt_coefficient_mu 1.295
_exptl_absorpt_correction_T_max 1.00000
_exptl_absorpt_correction_T_min 0.84124
_exptl_absorpt_correction_type multi-scan
_exptl_absorpt_process_details
;
CrysAlisPro, Agilent Technologies,
Version 1.171.36.28 (release 01-02-2013 CrysAlis171 .NET)
(compiled Feb  1 2013,16:14:44)
Empirical absorption correction using spherical harmonics,
implemented in SCALE3 ABSPACK scaling algorithm.
;
_exptl_crystal_colour red
_exptl_crystal_density_diffrn 1.456
_exptl_crystal_density_method 'not measured'
_exptl_crystal_description prism
_exptl_crystal_F_000 5392
_exptl_crystal_size_max 0.13
_exptl_crystal_size_mid 0.08
_exptl_crystal_size_min 0.06
_refine_diff_density_max 1.698
_refine_diff_density_min -1.363
_refine_diff_density_rms 0.135
_refine_ls_extinction_method none
_refine_ls_goodness_of_fit_ref 1.105
_refine_ls_hydrogen_treatment constr
_refine_ls_matrix_type full
_refine_ls_number_parameters 743
_refine_ls_number_reflns 10500
_refine_ls_number_restraints 141
_refine_ls_restrained_S_all 1.134
_refine_ls_R_factor_all 0.0919
_refine_ls_R_factor_gt 0.0718
_refine_ls_shift/su_max 0.001
_refine_ls_shift/su_mean 0.000
_refine_ls_structure_factor_coef Fsqd
_refine_ls_weighting_details 'w=1/[\s^2^(Fo^2^)+(0.1113P)^2^+62.2471P] where P=(Fo^2^+2Fc^2^)/3'
_refine_ls_weighting_scheme calc
_refine_ls_wR_factor_gt 0.2048
_refine_ls_wR_factor_ref 0.2220
_reflns_Friedel_coverage 0.000
_reflns_number_gt 8100
_reflns_number_total 10500
_reflns_threshold_expression 'I > 2\s(I)'
_cod_data_source_file c6dt04830g2.cif
_cod_data_source_block 4
_cod_depositor_comments 'Adding full bibliography for 7042046--7042050.cif.'
_cod_database_code 7042050
_shelx_shelxl_version_number 2014/7
_shelx_space_group_comment
;
The symmetry employed for this shelxl refinement is uniquely defined
by the following loop, which should always be used as a source of
symmetry information in preference to the above space-group names.
They are only intended as comments.
;

loop_
_space_group_symop_operation_xyz
'x, y, z'
'-x, y, -z+1/2'
'x+1/2, y+1/2, z'
'-x+1/2, y+1/2, -z+1/2'
'-x, -y, -z'
'x, -y, z-1/2'
'-x+1/2, -y+1/2, -z'
'x+1/2, -y+1/2, z-1/2'

loop_
_atom_site_label
_atom_site_type_symbol
_atom_site_fract_x
_atom_site_fract_y
_atom_site_fract_z
_atom_site_U_iso_or_equiv
_atom_site_adp_type
_atom_site_occupancy
_atom_site_site_symmetry_order
_atom_site_calc_flag
_atom_site_refinement_flags_posn
_atom_site_refinement_flags_adp
_atom_site_refinement_flags_occupancy
_atom_site_disorder_assembly
_atom_site_disorder_group
Fe1 Fe 0.42639(3) 0.81089(4) 0.48857(3) 0.0281(2) Uani 1 1 d . . . . .
Fe2 Fe 0.37394(3) 0.97190(5) 0.44152(3) 0.0299(2) Uani 1 1 d . . . . .
Fe3 Fe 0.46216(4) 1.22702(4) 0.50683(4) 0.0320(2) Uani 1 1 d . . . . .
Fe4 Fe 0.49182(3) 0.93694(4) 0.46068(3) 0.0248(2) Uani 1 1 d . . . . .
Fe5 Fe 0.44124(3) 1.09642(4) 0.42019(3) 0.0270(2) Uani 1 1 d . . . . .
C1A C 0.2571(3) 0.9773(4) 0.3796(3) 0.0468(18) Uani 1 1 d . . . . .
C1B C 0.3894(3) 0.7210(3) 0.5536(2) 0.0310(13) Uani 1 1 d . . . . .
C1C C 0.4209(3) 1.3564(3) 0.5461(3) 0.0373(14) Uani 1 1 d . . . . .
C2A C 0.2512(3) 1.0442(4) 0.4059(3) 0.0455(17) Uani 1 1 d . . . . .
C2B C 0.3384(2) 0.7033(3) 0.5112(2) 0.0324(13) Uani 1 1 d . . . . .
C2C C 0.4181(3) 1.4114(3) 0.5071(3) 0.0354(14) Uani 1 1 d . . . . .
C3A C 0.2033(3) 1.0863(6) 0.3808(3) 0.069(3) Uani 1 1 d . . . . .
H3A H 0.1990 1.1305 0.3972 0.083 Uiso 1 1 calc R U . . .
C3B C 0.2969(3) 0.6775(3) 0.5236(3) 0.0383(15) Uani 1 1 d . . . . .
H3B H 0.2627 0.6677 0.4957 0.046 Uiso 1 1 calc R U . . .
C3C C 0.4121(3) 1.4890(4) 0.5168(3) 0.0443(16) Uani 1 1 d . . . . .
H3C H 0.4097 1.5254 0.4914 0.053 Uiso 1 1 calc R U . . .
C4A C 0.1625(3) 1.0628(7) 0.3322(4) 0.079(3) Uani 1 1 d . . . . .
H4A H 0.1316 1.0928 0.3149 0.095 Uiso 1 1 calc R U . . .
C4B C 0.3060(3) 0.6666(4) 0.5756(3) 0.0449(16) Uani 1 1 d . . . . .
H4B H 0.2782 0.6497 0.5830 0.054 Uiso 1 1 calc R U . . .
C4C C 0.4096(3) 1.5118(4) 0.5626(3) 0.0486(18) Uani 1 1 d . . . . .
H4C H 0.4054 1.5633 0.5682 0.058 Uiso 1 1 calc R U . . .
C5A C 0.1667(3) 0.9968(7) 0.3092(3) 0.077(3) Uani 1 1 d . . . . .
H5A H 0.1377 0.9798 0.2777 0.092 Uiso 1 1 calc R U . . .
C5B C 0.3568(3) 0.6808(4) 0.6176(3) 0.0478(17) Uani 1 1 d . . . . .
H5B H 0.3631 0.6724 0.6531 0.057 Uiso 1 1 calc R U . . .
C5C C 0.4134(3) 1.4585(4) 0.6005(3) 0.0474(17) Uani 1 1 d . . . . .
H5C H 0.4128 1.4744 0.6323 0.057 Uiso 1 1 calc R U . . .
C6A C 0.2134(3) 0.9545(5) 0.3317(3) 0.060(2) Uani 1 1 d . . . . .
H6A H 0.2160 0.9099 0.3147 0.072 Uiso 1 1 calc R U . . .
C6B C 0.3981(3) 0.7073(3) 0.6071(3) 0.0399(15) Uani 1 1 d . . . . .
H6B H 0.4321 0.7163 0.6356 0.048 Uiso 1 1 calc R U . . .
C6C C 0.4180(3) 1.3828(4) 0.5923(3) 0.0444(16) Uani 1 1 d . . . . .
H6C H 0.4191 1.3477 0.6180 0.053 Uiso 1 1 calc R U . . .
C7A C 0.2938(3) 1.0656(4) 0.4581(3) 0.0411(16) Uani 1 1 d . . . . .
C7B C 0.3275(2) 0.7120(3) 0.4551(2) 0.0298(13) Uani 1 1 d . . . . .
C7C C 0.4259(3) 1.3885(3) 0.4607(3) 0.0364(14) Uani 1 1 d . . . . .
C8A C 0.2826(3) 1.1115(4) 0.4973(3) 0.0453(17) Uani 1 1 d . . . . .
C8B C 0.2831(3) 0.6693(3) 0.4112(2) 0.0356(14) Uani 1 1 d . . . . .
C8C C 0.4118(3) 1.4420(4) 0.4144(3) 0.0427(16) Uani 1 1 d . . . . .
C9A C 0.3220(3) 1.1600(4) 0.5321(3) 0.0525(18) Uani 1 1 d . . . . .
H9A H 0.3543 1.1651 0.5298 0.063 Uiso 1 1 calc R U . . .
C9B C 0.2563(3) 0.7026(4) 0.3607(3) 0.0477(17) Uani 1 1 d . . . . .
H9B H 0.2657 0.7515 0.3549 0.057 Uiso 1 1 calc R U . . .
C9C C 0.4483(4) 1.4513(4) 0.3934(3) 0.0515(19) Uani 1 1 d . . . . .
H9C H 0.4805 1.4239 0.4076 0.062 Uiso 1 1 calc R U . . .
C10A C 0.3142(4) 1.2009(5) 0.5702(4) 0.065(2) Uani 1 1 d . . . . .
H10A H 0.3406 1.2347 0.5927 0.078 Uiso 1 1 calc R U . . .
C10B C 0.2156(4) 0.6632(5) 0.3189(3) 0.068(2) Uani 1 1 d . . . . .
H10B H 0.1976 0.6856 0.2850 0.082 Uiso 1 1 calc R U . . .
C10C C 0.4362(5) 1.5017(5) 0.3510(4) 0.070(3) Uani 1 1 d . . . . .
H10C H 0.4609 1.5100 0.3372 0.084 Uiso 1 1 calc R U . . .
C11A C 0.2674(4) 1.1919(5) 0.5753(4) 0.065(2) Uani 1 1 d . . . . .
H11A H 0.2625 1.2192 0.6016 0.078 Uiso 1 1 calc R U . . .
C11B C 0.2021(4) 0.5925(5) 0.3275(3) 0.072(3) Uani 1 1 d . . . . .
H11B H 0.1740 0.5671 0.2994 0.087 Uiso 1 1 calc R U . . .
C11C C 0.3867(6) 1.5402(5) 0.3292(3) 0.080(4) Uani 1 1 d . . . . .
H11C H 0.3782 1.5733 0.3003 0.096 Uiso 1 1 calc R U . . .
C12A C 0.2280(4) 1.1431(5) 0.5418(4) 0.065(2) Uani 1 1 d . . . . .
H12A H 0.1966 1.1371 0.5457 0.078 Uiso 1 1 calc R U . . .
C12B C 0.2287(3) 0.5570(4) 0.3763(3) 0.061(2) Uani 1 1 d . . . . .
H12B H 0.2196 0.5074 0.3811 0.073 Uiso 1 1 calc R U . . .
C12C C 0.3516(4) 1.5300(4) 0.3493(3) 0.070(3) Uani 1 1 d . . . . .
H12C H 0.3189 1.5560 0.3340 0.084 Uiso 1 1 calc R U . . .
C13A C 0.2345(3) 1.1025(4) 0.5021(3) 0.0512(19) Uani 1 1 d . . . . .
H13A H 0.2075 1.0698 0.4790 0.061 Uiso 1 1 calc R U . . .
C13B C 0.2694(3) 0.5957(4) 0.4185(3) 0.0416(15) Uani 1 1 d . . . . .
H13B H 0.2877 0.5721 0.4519 0.050 Uiso 1 1 calc R U . . .
C13C C 0.3629(3) 1.4818(4) 0.3920(3) 0.0538(19) Uani 1 1 d . . . . .
H13C H 0.3382 1.4757 0.4059 0.065 Uiso 1 1 calc R U . . .
C14 C 0.4345(3) 1.1212(5) 0.3083(3) 0.0561(19) Uani 1 1 d . . . . .
H14 H 0.4315 1.0682 0.3068 0.067 Uiso 1 1 calc R U . . .
C15 C 0.4352(4) 1.1591(6) 0.2648(3) 0.069(2) Uani 1 1 d . . . . .
H15 H 0.4316 1.1322 0.2344 0.083 Uiso 1 1 calc R U . . .
C16 C 0.4415(4) 1.2378(5) 0.2673(3) 0.065(2) Uani 1 1 d . . . . .
H16 H 0.4427 1.2649 0.2389 0.078 Uiso 1 1 calc R U . . .
C17 C 0.4460(4) 1.2742(5) 0.3128(4) 0.069(2) Uani 1 1 d . . . . .
H17 H 0.4498 1.3271 0.3154 0.083 Uiso 1 1 calc R U . . .
C18 C 0.4449(3) 1.2341(4) 0.3542(3) 0.0529(19) Uani 1 1 d . . . . .
H18 H 0.4491 1.2605 0.3850 0.063 Uiso 1 1 calc R U . . .
C19 C 0.3341(3) 1.0443(5) 0.3264(3) 0.057(2) Uani 1 1 d . . . . .
H19A H 0.3470 1.0796 0.3083 0.086 Uiso 1 1 calc R U . . .
H19B H 0.2995 1.0609 0.3225 0.086 Uiso 1 1 calc R U . . .
H19C H 0.3308 0.9944 0.3108 0.086 Uiso 1 1 calc R U . . .
C20 C 0.3534(3) 0.8963(4) 0.5269(3) 0.0541(19) Uani 1 1 d . . . . .
H20A H 0.3167 0.8871 0.5007 0.081 Uiso 1 1 calc R U . . .
H20B H 0.3556 0.9444 0.5444 0.081 Uiso 1 1 calc R U . . .
H20C H 0.3650 0.8561 0.5534 0.081 Uiso 1 1 calc R U . . .
C21 C 0.3917(3) 0.8594(4) 0.3683(2) 0.0443(16) Uani 1 1 d . . . . .
H21A H 0.3534 0.8531 0.3543 0.066 Uiso 1 1 calc R U . . .
H21B H 0.4079 0.8111 0.3676 0.066 Uiso 1 1 calc R U . . .
H21C H 0.3992 0.8956 0.3464 0.066 Uiso 1 1 calc R U . . .
C22 C 0.4452(3) 0.6652(4) 0.4366(4) 0.061(2) Uani 1 1 d . . . . .
H22A H 0.4700 0.6448 0.4244 0.091 Uiso 1 1 calc R U . . .
H22B H 0.4099 0.6692 0.4066 0.091 Uiso 1 1 calc R U . . .
H22C H 0.4436 0.6318 0.4634 0.091 Uiso 1 1 calc R U . . .
C23 C 0.3519(3) 1.2082(4) 0.4124(3) 0.0456(17) Uani 1 1 d . . . . .
H23A H 0.3399 1.2290 0.4373 0.068 Uiso 1 1 calc R U . . .
H23B H 0.3285 1.1669 0.3927 0.068 Uiso 1 1 calc R U . . .
H23C H 0.3508 1.2473 0.3877 0.068 Uiso 1 1 calc R U . . .
C24 C 0.5235(4) 0.8447(5) 0.3870(3) 0.063(2) Uani 1 1 d . . . . .
H24A H 0.4968 0.8782 0.3615 0.094 Uiso 1 1 calc R U . . .
H24B H 0.5136 0.7926 0.3762 0.094 Uiso 1 1 calc R U . . .
H24C H 0.5580 0.8553 0.3883 0.094 Uiso 1 1 calc R U . . .
C25 C 0.5267(3) 1.0259(5) 0.3913(3) 0.057(2) Uani 1 1 d . . . . .
H25A H 0.5579 0.9975 0.4153 0.086 Uiso 1 1 calc R U . . .
H25B H 0.5352 1.0794 0.3943 0.086 Uiso 1 1 calc R U . . .
H25C H 0.5157 1.0094 0.3548 0.086 Uiso 1 1 calc R U . . .
N N 0.4379(2) 1.1574(3) 0.35282(19) 0.0353(12) Uani 1 1 d . . . . .
O1A O 0.30132(17) 0.9356(3) 0.39858(19) 0.0449(11) Uani 1 1 d . . . . .
O1B O 0.43023(16) 0.7486(2) 0.54674(16) 0.0334(9) Uani 1 1 d . . . . .
O1C O 0.4261(2) 1.2829(2) 0.54033(19) 0.0429(11) Uani 1 1 d . . . . .
O2A O 0.34192(17) 1.0475(2) 0.47400(19) 0.0385(10) Uani 1 1 d . . . . .
O2C O 0.44596(19) 1.3260(2) 0.45796(18) 0.0399(10) Uani 1 1 d . . . . .
O2B O 0.35524(17) 0.7551(2) 0.44130(16) 0.0352(10) Uani 1 1 d . . . . .
O3 O 0.50228(15) 1.1434(2) 0.48113(14) 0.0254(8) Uani 1 1 d . . . . .
O4 O 0.44693(15) 1.0174(2) 0.47735(15) 0.0247(8) Uani 1 1 d . . . . .
O5 O 0.46287(18) 0.7384(2) 0.45938(17) 0.0345(10) Uani 1 1 d . . . . .
O6 O 0.38739(16) 0.8979(2) 0.50052(16) 0.0293(9) Uani 1 1 d . . . . .
O7 O 0.37177(16) 1.0414(2) 0.38280(16) 0.0334(9) Uani 1 1 d . . . . .
O8 O 0.41392(16) 0.8870(2) 0.42313(15) 0.0279(8) Uani 1 1 d . . . . .
O9 O 0.40537(16) 1.1808(2) 0.44128(16) 0.0330(9) Uani 1 1 d . . . . .
O11 O 0.48368(16) 1.0131(2) 0.40536(15) 0.0281(8) Uani 1 1 d . . . . .
O12 O 0.52642(17) 0.8564(2) 0.43951(16) 0.0317(9) Uani 1 1 d . . . . .
Cl1 Cl 0.5000 0.55744(17) 0.7500 0.0579(7) Uani 1 2 d DS T P . .
O13A O 0.5349(7) 0.5967(9) 0.7905(7) 0.177(5) Uani 0.5 1 d D U P A 1
O14A O 0.5267(8) 0.5094(8) 0.7334(8) 0.177(5) Uani 0.5 1 d D U P A 1
O13B O 0.5144(9) 0.5988(9) 0.7970(7) 0.177(5) Uani 0.5 1 d D U P A 2
O14B O 0.5425(7) 0.5066(8) 0.7572(8) 0.177(5) Uani 0.5 1 d D U P A 2
Cl2 Cl 0.4268(3) 0.9372(4) 0.2225(3) 0.104(2) Uani 0.5 1 d D . P B -1
O15 O 0.4075(7) 0.9477(8) 0.2561(6) 0.129(6) Uani 0.5 1 d D U P B -1
O16 O 0.3893(6) 0.9374(11) 0.1738(5) 0.166(7) Uani 0.5 1 d D U P B -1
O17 O 0.4536(8) 0.8741(8) 0.2316(8) 0.204(9) Uani 0.5 1 d D U P B -1
O18 O 0.4594(7) 0.9933(9) 0.2269(9) 0.213(9) Uani 0.5 1 d D U P B -1
C26 C 0.2610(8) 0.7894(11) 0.2339(8) 0.089(6) Uani 0.5 1 d D U P . .
H26A H 0.2663 0.7900 0.2706 0.134 Uiso 0.5 1 calc R U P . .
H26B H 0.2386 0.7467 0.2152 0.134 Uiso 0.5 1 calc R U P . .
H26C H 0.2438 0.8360 0.2163 0.134 Uiso 0.5 1 calc R U P . .
O10 O 0.3136(9) 0.7824(15) 0.2332(7) 0.159(8) Uani 0.5 1 d D U P . .

loop_
_atom_site_aniso_label
_atom_site_aniso_U_11
_atom_site_aniso_U_22
_atom_site_aniso_U_33
_atom_site_aniso_U_23
_atom_site_aniso_U_13
_atom_site_aniso_U_12
Fe1 0.0274(4) 0.0237(4) 0.0388(5) -0.0016(3) 0.0198(4) -0.0043(3)
Fe2 0.0214(4) 0.0284(4) 0.0426(5) 0.0022(4) 0.0167(4) -0.0004(3)
Fe3 0.0374(5) 0.0214(4) 0.0484(5) -0.0001(4) 0.0292(4) 0.0023(4)
Fe4 0.0244(4) 0.0199(4) 0.0353(4) -0.0015(3) 0.0180(3) -0.0002(3)
Fe5 0.0241(4) 0.0242(4) 0.0360(4) 0.0012(3) 0.0164(4) 0.0008(3)
C1A 0.025(3) 0.063(5) 0.053(4) 0.022(4) 0.019(3) -0.007(3)
C1B 0.038(3) 0.021(3) 0.042(3) 0.000(2) 0.024(3) 0.001(3)
C1C 0.035(3) 0.028(3) 0.058(4) -0.001(3) 0.030(3) 0.006(3)
C2A 0.028(3) 0.063(4) 0.055(4) 0.025(4) 0.027(3) 0.010(3)
C2B 0.033(3) 0.025(3) 0.044(3) 0.001(2) 0.021(3) 0.000(3)
C2C 0.038(4) 0.026(3) 0.051(4) 0.001(3) 0.029(3) 0.006(3)
C3A 0.047(5) 0.109(7) 0.064(5) 0.043(5) 0.037(4) 0.037(5)
C3B 0.037(4) 0.027(3) 0.056(4) 0.004(3) 0.026(3) -0.002(3)
C3C 0.048(4) 0.031(3) 0.060(4) -0.005(3) 0.030(3) 0.001(3)
C4A 0.041(5) 0.142(10) 0.062(5) 0.055(6) 0.030(4) 0.038(6)
C4B 0.053(4) 0.037(3) 0.058(4) 0.004(3) 0.037(4) -0.006(3)
C4C 0.059(5) 0.030(3) 0.068(4) -0.004(3) 0.038(4) 0.010(3)
C5A 0.040(5) 0.138(9) 0.049(5) 0.040(6) 0.018(4) 0.000(6)
C5B 0.066(5) 0.042(4) 0.051(4) 0.005(3) 0.040(4) -0.006(4)
C5C 0.050(4) 0.044(4) 0.063(4) -0.014(3) 0.038(4) 0.001(3)
C6A 0.037(4) 0.087(6) 0.052(4) 0.022(4) 0.017(3) -0.012(4)
C6B 0.054(4) 0.027(3) 0.039(3) -0.002(3) 0.021(3) -0.006(3)
C6C 0.051(4) 0.037(3) 0.063(4) 0.003(3) 0.042(4) 0.007(3)
C7A 0.032(3) 0.042(4) 0.059(4) 0.023(3) 0.029(3) 0.012(3)
C7B 0.029(3) 0.022(3) 0.047(3) 0.004(2) 0.024(3) 0.001(2)
C7C 0.037(3) 0.024(3) 0.048(4) 0.000(3) 0.018(3) -0.003(3)
C8A 0.037(4) 0.051(4) 0.059(4) 0.024(3) 0.032(3) 0.021(3)
C8B 0.031(3) 0.034(3) 0.044(3) 0.002(3) 0.018(3) -0.003(3)
C8C 0.060(5) 0.028(3) 0.046(4) -0.005(3) 0.029(3) -0.003(3)
C9A 0.039(4) 0.054(4) 0.078(5) 0.006(4) 0.039(4) 0.008(4)
C9B 0.041(4) 0.042(4) 0.052(4) 0.001(3) 0.015(3) -0.009(3)
C9C 0.070(5) 0.037(4) 0.053(4) -0.007(3) 0.033(4) -0.012(4)
C10A 0.055(5) 0.063(5) 0.090(6) 0.000(5) 0.043(5) 0.015(4)
C10B 0.060(5) 0.072(6) 0.049(4) 0.009(4) 0.002(4) -0.007(4)
C10C 0.113(8) 0.052(5) 0.069(5) -0.014(4) 0.061(6) -0.024(5)
C11A 0.060(5) 0.074(6) 0.075(5) 0.013(5) 0.042(5) 0.031(5)
C11B 0.061(5) 0.066(5) 0.057(5) -0.005(4) -0.002(4) -0.021(4)
C11C 0.158(11) 0.038(4) 0.040(4) -0.004(3) 0.043(6) -0.010(6)
C12A 0.049(5) 0.085(6) 0.083(6) 0.024(5) 0.050(5) 0.025(5)
C12B 0.056(5) 0.044(4) 0.070(5) -0.007(4) 0.017(4) -0.014(4)
C12C 0.100(8) 0.043(4) 0.051(5) 0.005(4) 0.020(5) 0.018(5)
C13A 0.041(4) 0.057(4) 0.069(5) 0.028(4) 0.037(4) 0.019(3)
C13B 0.034(3) 0.039(3) 0.047(4) -0.002(3) 0.014(3) -0.004(3)
C13C 0.064(5) 0.039(4) 0.056(4) -0.005(3) 0.024(4) 0.004(4)
C14 0.053(5) 0.064(5) 0.050(4) 0.004(4) 0.022(4) 0.003(4)
C15 0.067(6) 0.096(7) 0.043(4) 0.012(4) 0.024(4) 0.012(5)
C16 0.066(6) 0.079(6) 0.055(5) 0.025(4) 0.032(4) 0.013(5)
C17 0.088(7) 0.058(5) 0.070(5) 0.015(4) 0.044(5) -0.004(5)
C18 0.069(5) 0.045(4) 0.052(4) 0.005(3) 0.035(4) 0.000(4)
C19 0.042(4) 0.067(5) 0.053(4) 0.007(4) 0.013(3) -0.016(4)
C20 0.064(5) 0.044(4) 0.079(5) 0.006(4) 0.053(4) 0.009(4)
C21 0.050(4) 0.044(4) 0.039(3) -0.008(3) 0.020(3) -0.010(3)
C22 0.060(5) 0.028(3) 0.098(6) -0.023(4) 0.039(5) -0.012(3)
C23 0.032(3) 0.038(4) 0.067(4) 0.009(3) 0.022(3) 0.010(3)
C24 0.096(7) 0.057(5) 0.061(5) 0.010(4) 0.058(5) 0.027(5)
C25 0.052(5) 0.061(5) 0.066(5) 0.004(4) 0.033(4) 0.002(4)
N 0.031(3) 0.035(3) 0.037(3) 0.005(2) 0.013(2) 0.004(2)
O1A 0.026(2) 0.046(3) 0.057(3) 0.006(2) 0.013(2) -0.008(2)
O1B 0.033(2) 0.033(2) 0.037(2) 0.0039(18) 0.0175(18) -0.0055(19)
O1C 0.058(3) 0.025(2) 0.069(3) 0.003(2) 0.050(3) 0.008(2)
O2A 0.025(2) 0.032(2) 0.063(3) 0.006(2) 0.024(2) 0.0041(18)
O2C 0.051(3) 0.024(2) 0.059(3) -0.0005(19) 0.037(2) 0.001(2)
O2B 0.037(2) 0.031(2) 0.038(2) -0.0005(18) 0.0182(19) -0.0080(19)
O3 0.025(2) 0.0208(18) 0.0350(19) -0.0018(16) 0.0171(17) -0.0038(16)
O4 0.0212(19) 0.0203(18) 0.037(2) -0.0001(15) 0.0170(16) -0.0022(15)
O5 0.044(3) 0.0204(19) 0.049(2) -0.0095(18) 0.029(2) -0.0079(18)
O6 0.028(2) 0.0251(19) 0.043(2) 0.0010(17) 0.0233(18) -0.0010(17)
O7 0.025(2) 0.033(2) 0.039(2) 0.0029(18) 0.0119(18) -0.0054(17)
O8 0.027(2) 0.0248(19) 0.035(2) -0.0035(16) 0.0168(17) -0.0044(17)
O9 0.029(2) 0.027(2) 0.047(2) 0.0012(18) 0.0200(19) 0.0051(17)
O11 0.027(2) 0.0258(19) 0.037(2) 0.0026(16) 0.0200(18) 0.0006(17)
O12 0.041(2) 0.0234(19) 0.042(2) -0.0003(17) 0.029(2) 0.0016(18)
Cl1 0.0629(17) 0.0631(16) 0.0469(13) 0.000 0.0238(13) 0.000
O13A 0.177(8) 0.175(6) 0.147(7) -0.048(5) 0.045(5) 0.064(6)
O14A 0.177(8) 0.175(6) 0.147(7) -0.048(5) 0.045(5) 0.064(6)
O13B 0.177(8) 0.175(6) 0.147(7) -0.048(5) 0.045(5) 0.064(6)
O14B 0.177(8) 0.175(6) 0.147(7) -0.048(5) 0.045(5) 0.064(6)
Cl2 0.137(6) 0.082(4) 0.091(4) -0.001(3) 0.049(4) 0.050(4)
O15 0.218(16) 0.083(9) 0.127(11) -0.032(8) 0.115(11) 0.020(10)
O16 0.170(16) 0.189(15) 0.150(14) -0.036(12) 0.083(13) 0.057(13)
O17 0.255(18) 0.145(14) 0.221(16) -0.001(14) 0.115(15) 0.044(14)
O18 0.260(19) 0.161(15) 0.229(17) -0.035(15) 0.118(15) 0.044(15)
C26 0.114(12) 0.058(9) 0.064(9) -0.002(8) 0.011(9) 0.021(10)
O10 0.164(14) 0.229(18) 0.098(10) -0.026(11) 0.071(11) -0.027(14)

loop_
_atom_type_symbol
_atom_type_description
_atom_type_scat_dispersion_real
_atom_type_scat_dispersion_imag
_atom_type_scat_source
C C 0.0033 0.0016 'International Tables Vol C Tables 4.2.6.8 and 6.1.1.4'
H H 0.0000 0.0000 'International Tables Vol C Tables 4.2.6.8 and 6.1.1.4'
N N 0.0061 0.0033 'International Tables Vol C Tables 4.2.6.8 and 6.1.1.4'
O O 0.0106 0.0060 'International Tables Vol C Tables 4.2.6.8 and 6.1.1.4'
Cl Cl 0.1484 0.1585 'International Tables Vol C Tables 4.2.6.8 and 6.1.1.4'
Fe Fe 0.3463 0.8444 'International Tables Vol C Tables 4.2.6.8 and 6.1.1.4'

loop_
_geom_angle_atom_site_label_1
_geom_angle_atom_site_label_2
_geom_angle_atom_site_label_3
_geom_angle
_geom_angle_site_symmetry_1
_geom_angle_site_symmetry_3
O1B Fe1 O3 102.16(17) . 5_676
O1B Fe1 O6 97.21(17) . .
O3 Fe1 O6 97.89(16) 5_676 .
O1B Fe1 O5 97.59(18) . .
O3 Fe1 O5 80.52(16) 5_676 .
O6 Fe1 O5 165.11(17) . .
O1B Fe1 O2B 86.60(17) . .
O3 Fe1 O2B 165.89(17) 5_676 .
O6 Fe1 O2B 91.87(17) . .
O5 Fe1 O2B 87.42(17) . .
O1B Fe1 O8 173.37(17) . .
O3 Fe1 O8 81.73(15) 5_676 .
O6 Fe1 O8 76.82(15) . .
O5 Fe1 O8 88.31(16) . .
O2B Fe1 O8 90.67(15) . .
O1A Fe2 O4 172.55(18) . .
O1A Fe2 O6 92.93(18) . .
O4 Fe2 O6 94.47(16) . .
O1A Fe2 O7 93.22(18) . .
O4 Fe2 O7 79.33(16) . .
O6 Fe2 O7 170.86(17) . .
O1A Fe2 O2A 86.9(2) . .
O4 Fe2 O2A 93.86(17) . .
O6 Fe2 O2A 91.04(17) . .
O7 Fe2 O2A 96.04(18) . .
O1A Fe2 O8 97.94(18) . .
O4 Fe2 O8 82.64(15) . .
O6 Fe2 O8 78.99(15) . .
O7 Fe2 O8 93.46(16) . .
O2A Fe2 O8 169.10(17) . .
O1C Fe3 O5 106.49(19) . 5_676
O1C Fe3 O9 106.5(2) . .
O5 Fe3 O9 143.96(18) 5_676 .
O1C Fe3 O12 87.42(17) . 5_676
O5 Fe3 O12 95.20(18) 5_676 5_676
O9 Fe3 O12 100.36(17) . 5_676
O1C Fe3 O2C 83.42(17) . .
O5 Fe3 O2C 85.83(18) 5_676 .
O9 Fe3 O2C 83.91(17) . .
O12 Fe3 O2C 170.69(16) 5_676 .
O1C Fe3 O3 166.74(16) . .
O5 Fe3 O3 76.83(15) 5_676 .
O9 Fe3 O3 74.41(15) . .
O12 Fe3 O3 79.44(15) 5_676 .
O2C Fe3 O3 109.76(16) . .
O12 Fe4 O4 102.15(17) . 5_676
O12 Fe4 O11 98.98(16) . .
O4 Fe4 O11 99.07(16) 5_676 .
O12 Fe4 O4 173.66(16) . .
O4 Fe4 O4 84.09(16) 5_676 .
O11 Fe4 O4 80.93(15) . .
O12 Fe4 O3 82.32(15) . 5_676
O4 Fe4 O3 82.04(15) 5_676 5_676
O11 Fe4 O3 178.04(15) . 5_676
O4 Fe4 O3 97.62(15) . 5_676
O12 Fe4 O8 94.84(16) . .
O4 Fe4 O8 152.59(16) 5_676 .
O11 Fe4 O8 99.33(15) . .
O4 Fe4 O8 78.96(15) . .
O3 Fe4 O8 79.07(14) 5_676 .
O3 Fe5 O7 156.59(17) . .
O3 Fe5 O9 77.76(16) . .
O7 Fe5 O9 91.07(17) . .
O3 Fe5 O11 97.04(16) . .
O7 Fe5 O11 93.43(17) . .
O9 Fe5 O11 174.70(17) . .
O3 Fe5 O4 83.12(15) . .
O7 Fe5 O4 78.21(15) . .
O9 Fe5 O4 98.47(16) . .
O11 Fe5 O4 79.73(15) . .
O3 Fe5 N 103.15(18) . .
O7 Fe5 N 97.89(18) . .
O9 Fe5 N 93.13(19) . .
O11 Fe5 N 89.04(18) . .
O4 Fe5 N 167.79(18) . .
O1A C1A C6A 118.4(8) . .
O1A C1A C2A 123.4(6) . .
C6A C1A C2A 118.2(7) . .
O1B C1B C2B 124.3(5) . .
O1B C1B C6B 117.4(6) . .
C2B C1B C6B 118.3(6) . .
O1C C1C C6C 119.4(6) . .
O1C C1C C2C 122.7(6) . .
C6C C1C C2C 117.8(5) . .
C3A C2A C1A 118.7(7) . .
C3A C2A C7A 121.7(8) . .
C1A C2A C7A 119.6(6) . .
C1B C2B C3B 119.2(6) . .
C1B C2B C7B 121.3(6) . .
C3B C2B C7B 119.5(6) . .
C3C C2C C1C 118.5(6) . .
C3C C2C C7C 120.9(6) . .
C1C C2C C7C 120.5(5) . .
C4A C3A C2A 120.5(10) . .
C4A C3A H3A 119.8 . .
C2A C3A H3A 119.8 . .
C4B C3B C2B 121.2(6) . .
C4B C3B H3B 119.4 . .
C2B C3B H3B 119.4 . .
C4C C3C C2C 121.4(7) . .
C4C C3C H3C 119.3 . .
C2C C3C H3C 119.3 . .
C5A C4A C3A 120.7(8) . .
C5A C4A H4A 119.6 . .
C3A C4A H4A 119.6 . .
C3B C4B C5B 120.0(7) . .
C3B C4B H4B 120.0 . .
C5B C4B H4B 120.0 . .
C3C C4C C5C 119.7(6) . .
C3C C4C H4C 120.2 . .
C5C C4C H4C 120.2 . .
C4A C5A C6A 120.7(9) . .
C4A C5A H5A 119.6 . .
C6A C5A H5A 119.6 . .
C6B C5B C4B 120.5(6) . .
C6B C5B H5B 119.8 . .
C4B C5B H5B 119.8 . .
C6C C5C C4C 120.9(7) . .
C6C C5C H5C 119.5 . .
C4C C5C H5C 119.5 . .
C5A C6A C1A 121.0(9) . .
C5A C6A H6A 119.5 . .
C1A C6A H6A 119.5 . .
C5B C6B C1B 120.7(6) . .
C5B C6B H6B 119.6 . .
C1B C6B H6B 119.6 . .
C5C C6C C1C 121.6(7) . .
C5C C6C H6C 119.2 . .
C1C C6C H6C 119.2 . .
O2A C7A C2A 123.4(6) . .
O2A C7A C8A 114.8(6) . .
C2A C7A C8A 121.8(6) . .
O2B C7B C2B 121.9(5) . .
O2B C7B C8B 116.7(5) . .
C2B C7B C8B 121.4(5) . .
O2C C7C C2C 123.0(6) . .
O2C C7C C8C 116.8(6) . .
C2C C7C C8C 120.2(5) . .
C9A C8A C13A 119.4(7) . .
C9A C8A C7A 119.0(6) . .
C13A C8A C7A 121.5(7) . .
C9B C8B C13B 118.8(6) . .
C9B C8B C7B 119.2(5) . .
C13B C8B C7B 121.9(6) . .
C9C C8C C13C 120.1(7) . .
C9C C8C C7C 118.5(7) . .
C13C C8C C7C 121.4(7) . .
C10A C9A C8A 120.7(7) . .
C10A C9A H9A 119.6 . .
C8A C9A H9A 119.6 . .
C8B C9B C10B 120.2(7) . .
C8B C9B H9B 119.9 . .
C10B C9B H9B 119.9 . .
C8C C9C C10C 119.3(8) . .
C8C C9C H9C 120.4 . .
C10C C9C H9C 120.4 . .
C9A C10A C11A 120.2(9) . .
C9A C10A H10A 119.9 . .
C11A C10A H10A 119.9 . .
C11B C10B C9B 119.8(7) . .
C11B C10B H10B 120.1 . .
C9B C10B H10B 120.1 . .
C9C C10C C11C 119.2(9) . .
C9C C10C H10C 120.4 . .
C11C C10C H10C 120.4 . .
C12A C11A C10A 120.1(8) . .
C12A C11A H11A 120.0 . .
C10A C11A H11A 120.0 . .
C10B C11B C12B 121.6(7) . .
C10B C11B H11B 119.2 . .
C12B C11B H11B 119.2 . .
C12C C11C C10C 120.9(8) . .
C12C C11C H11C 119.5 . .
C10C C11C H11C 119.5 . .
C11A C12A C13A 120.7(8) . .
C11A C12A H12A 119.7 . .
C13A C12A H12A 119.7 . .
C11B C12B C13B 119.2(7) . .
C11B C12B H12B 120.4 . .
C13B C12B H12B 120.4 . .
C11C C12C C13C 121.1(9) . .
C11C C12C H12C 119.4 . .
C13C C12C H12C 119.4 . .
C12A C13A C8A 118.8(8) . .
C12A C13A H13A 120.6 . .
C8A C13A H13A 120.6 . .
C12B C13B C8B 120.3(7) . .
C12B C13B H13B 119.8 . .
C8B C13B H13B 119.8 . .
C12C C13C C8C 119.3(9) . .
C12C C13C H13C 120.3 . .
C8C C13C H13C 120.3 . .
N C14 C15 123.2(8) . .
N C14 H14 118.4 . .
C15 C14 H14 118.4 . .
C14 C15 C16 119.0(8) . .
C14 C15 H15 120.5 . .
C16 C15 H15 120.5 . .
C17 C16 C15 117.7(7) . .
C17 C16 H16 121.1 . .
C15 C16 H16 121.1 . .
C18 C17 C16 120.8(8) . .
C18 C17 H17 119.6 . .
C16 C17 H17 119.6 . .
N C18 C17 123.0(7) . .
N C18 H18 118.5 . .
C17 C18 H18 118.5 . .
O7 C19 H19A 109.5 . .
O7 C19 H19B 109.5 . .
H19A C19 H19B 109.5 . .
O7 C19 H19C 109.5 . .
H19A C19 H19C 109.5 . .
H19B C19 H19C 109.5 . .
O6 C20 H20A 109.5 . .
O6 C20 H20B 109.5 . .
H20A C20 H20B 109.5 . .
O6 C20 H20C 109.5 . .
H20A C20 H20C 109.5 . .
H20B C20 H20C 109.5 . .
O8 C21 H21A 109.5 . .
O8 C21 H21B 109.5 . .
H21A C21 H21B 109.5 . .
O8 C21 H21C 109.5 . .
H21A C21 H21C 109.5 . .
H21B C21 H21C 109.5 . .
O5 C22 H22A 109.5 . .
O5 C22 H22B 109.5 . .
H22A C22 H22B 109.5 . .
O5 C22 H22C 109.5 . .
H22A C22 H22C 109.5 . .
H22B C22 H22C 109.5 . .
O9 C23 H23A 109.5 . .
O9 C23 H23B 109.5 . .
H23A C23 H23B 109.5 . .
O9 C23 H23C 109.5 . .
H23A C23 H23C 109.5 . .
H23B C23 H23C 109.5 . .
O12 C24 H24A 109.5 . .
O12 C24 H24B 109.5 . .
H24A C24 H24B 109.5 . .
O12 C24 H24C 109.5 . .
H24A C24 H24C 109.5 . .
H24B C24 H24C 109.5 . .
O11 C25 H25A 109.5 . .
O11 C25 H25B 109.5 . .
H25A C25 H25B 109.5 . .
O11 C25 H25C 109.5 . .
H25A C25 H25C 109.5 . .
H25B C25 H25C 109.5 . .
C18 N C14 116.2(6) . .
C18 N Fe5 121.7(4) . .
C14 N Fe5 121.8(5) . .
C1A O1A Fe2 126.2(4) . .
C1B O1B Fe1 127.2(4) . .
C1C O1C Fe3 132.2(4) . .
C7A O2A Fe2 128.8(5) . .
C7C O2C Fe3 130.7(4) . .
C7B O2B Fe1 129.4(4) . .
Fe1 O3 Fe5 149.9(2) 5_676 .
Fe1 O3 Fe4 103.42(16) 5_676 5_676
Fe5 O3 Fe4 96.93(15) . 5_676
Fe1 O3 Fe3 98.89(15) 5_676 .
Fe5 O3 Fe3 101.41(16) . .
Fe4 O3 Fe3 94.32(15) 5_676 .
Fe4 O4 Fe2 153.0(2) 5_676 .
Fe4 O4 Fe5 97.90(15) 5_676 .
Fe2 O4 Fe5 100.19(16) . .
Fe4 O4 Fe4 95.91(16) 5_676 .
Fe2 O4 Fe4 101.31(16) . .
Fe5 O4 Fe4 97.58(16) . .
C22 O5 Fe3 125.1(4) . 5_676
C22 O5 Fe1 128.1(4) . .
Fe3 O5 Fe1 103.34(17) 5_676 .
C20 O6 Fe1 127.3(4) . .
C20 O6 Fe2 120.7(4) . .
Fe1 O6 Fe2 106.18(18) . .
C19 O7 Fe5 127.7(4) . .
C19 O7 Fe2 130.1(4) . .
Fe5 O7 Fe2 101.67(17) . .
C21 O8 Fe2 118.9(4) . .
C21 O8 Fe4 120.9(4) . .
Fe2 O8 Fe4 97.08(15) . .
C21 O8 Fe1 120.9(4) . .
Fe2 O8 Fe1 98.01(16) . .
Fe4 O8 Fe1 95.69(15) . .
C23 O9 Fe3 125.7(4) . .
C23 O9 Fe5 127.9(4) . .
Fe3 O9 Fe5 106.06(18) . .
C25 O11 Fe4 120.1(4) . .
C25 O11 Fe5 125.0(4) . .
Fe4 O11 Fe5 101.73(17) . .
C24 O12 Fe4 126.9(4) . .
C24 O12 Fe3 124.4(4) . 5_676
Fe4 O12 Fe3 103.87(18) . 5_676
O13A Cl1 O13A 116.2(10) . 2_656
O13A Cl1 O14A 110.4(6) . 2_656
O13A Cl1 O14A 108.6(6) 2_656 2_656
O13A Cl1 O14A 108.6(6) . .
O13A Cl1 O14A 110.4(6) 2_656 .
O14A Cl1 O14A 101.8(10) 2_656 .
O13B Cl1 O13B 116.8(10) . 2_656
O13B Cl1 O14B 109.3(6) . 2_656
O13B Cl1 O14B 109.1(6) 2_656 2_656
O13B Cl1 O14B 109.1(5) . .
O13B Cl1 O14B 109.3(6) 2_656 .
O14B Cl1 O14B 102.3(9) 2_656 .
O15 Cl2 O16 111.2(9) . .
O15 Cl2 O17 111.9(10) . .
O16 Cl2 O17 109.3(9) . .
O15 Cl2 O18 108.9(9) . .
O16 Cl2 O18 107.2(10) . .
O17 Cl2 O18 108.2(10) . .
O10 C26 H26A 109.5 . .
O10 C26 H26B 109.5 . .
H26A C26 H26B 109.5 . .
O10 C26 H26C 109.5 . .
H26A C26 H26C 109.5 . .
H26B C26 H26C 109.5 . .

loop_
_geom_bond_atom_site_label_1
_geom_bond_atom_site_label_2
_geom_bond_distance
_geom_bond_site_symmetry_2
Fe1 O1B 1.909(4) .
Fe1 O3 1.938(4) 5_676
Fe1 O6 1.978(4) .
Fe1 O5 2.004(4) .
Fe1 O2B 2.057(4) .
Fe1 O8 2.148(4) .
Fe2 O1A 1.927(4) .
Fe2 O4 1.975(4) .
Fe2 O6 1.986(4) .
Fe2 O7 2.010(4) .
Fe2 O2A 2.016(4) .
Fe2 O8 2.050(4) .
Fe3 O1C 1.909(4) .
Fe3 O5 1.951(4) 5_676
Fe3 O9 1.964(4) .
Fe3 O12 2.005(4) 5_676
Fe3 O2C 2.118(4) .
Fe3 O3 2.143(4) .
Fe4 O12 1.937(4) .
Fe4 O4 1.961(4) 5_676
Fe4 O11 1.966(4) .
Fe4 O4 2.063(4) .
Fe4 O3 2.090(4) 5_676
Fe4 O8 2.118(4) .
Fe5 O3 1.955(4) .
Fe5 O7 1.978(4) .
Fe5 O9 2.007(4) .
Fe5 O11 2.027(4) .
Fe5 O4 2.054(4) .
Fe5 N 2.116(5) .
C1A O1A 1.315(8) .
C1A C6A 1.394(10) .
C1A C2A 1.427(11) .
C1B O1B 1.320(7) .
C1B C2B 1.406(9) .
C1B C6B 1.409(9) .
C1C O1C 1.312(7) .
C1C C6C 1.396(9) .
C1C C2C 1.424(9) .
C2A C3A 1.399(10) .
C2A C7A 1.446(10) .
C2B C3B 1.415(9) .
C2B C7B 1.454(8) .
C2C C3C 1.408(9) .
C2C C7C 1.451(9) .
C3A C4A 1.377(14) .
C3A H3A 0.9300 .
C3B C4B 1.358(9) .
C3B H3B 0.9300 .
C3C C4C 1.361(10) .
C3C H3C 0.9300 .
C4A C5A 1.349(15) .
C4A H4A 0.9300 .
C4B C5B 1.388(10) .
C4B H4B 0.9300 .
C4C C5C 1.374(10) .
C4C H4C 0.9300 .
C5A C6A 1.374(13) .
C5A H5A 0.9300 .
C5B C6B 1.381(10) .
C5B H5B 0.9300 .
C5C C6C 1.360(9) .
C5C H5C 0.9300 .
C6A H6A 0.9300 .
C6B H6B 0.9300 .
C6C H6C 0.9300 .
C7A O2A 1.243(7) .
C7A C8A 1.491(10) .
C7B O2B 1.251(7) .
C7B C8B 1.486(8) .
C7C O2C 1.245(7) .
C7C C8C 1.492(9) .
C8A C9A 1.377(11) .
C8A C13A 1.404(10) .
C8B C9B 1.382(9) .
C8B C13B 1.384(9) .
C8C C9C 1.381(10) .
C8C C13C 1.396(11) .
C9A C10A 1.369(11) .
C9A H9A 0.9300 .
C9B C10B 1.383(10) .
C9B H9B 0.9300 .
C9C C10C 1.386(11) .
C9C H9C 0.9300 .
C10A C11A 1.376(12) .
C10A H10A 0.9300 .
C10B C11B 1.344(12) .
C10B H10B 0.9300 .
C10C C11C 1.397(15) .
C10C H10C 0.9300 .
C11A C12A 1.367(13) .
C11A H11A 0.9300 .
C11B C12B 1.364(11) .
C11B H11B 0.9300 .
C11C C12C 1.332(15) .
C11C H11C 0.9300 .
C12A C13A 1.390(12) .
C12A H12A 0.9300 .
C12B C13B 1.382(10) .
C12B H12B 0.9300 .
C12C C13C 1.369(11) .
C12C H12C 0.9300 .
C13A H13A 0.9300 .
C13B H13B 0.9300 .
C13C H13C 0.9300 .
C14 N 1.353(9) .
C14 C15 1.383(11) .
C14 H14 0.9300 .
C15 C16 1.385(13) .
C15 H15 0.9300 .
C16 C17 1.369(12) .
C16 H16 0.9300 .
C17 C18 1.358(11) .
C17 H17 0.9300 .
C18 N 1.353(9) .
C18 H18 0.9300 .
C19 O7 1.437(8) .
C19 H19A 0.9600 .
C19 H19B 0.9600 .
C19 H19C 0.9600 .
C20 O6 1.428(8) .
C20 H20A 0.9600 .
C20 H20B 0.9600 .
C20 H20C 0.9600 .
C21 O8 1.443(7) .
C21 H21A 0.9600 .
C21 H21B 0.9600 .
C21 H21C 0.9600 .
C22 O5 1.415(7) .
C22 H22A 0.9600 .
C22 H22B 0.9600 .
C22 H22C 0.9600 .
C23 O9 1.414(7) .
C23 H23A 0.9600 .
C23 H23B 0.9600 .
C23 H23C 0.9600 .
C24 O12 1.434(8) .
C24 H24A 0.9600 .
C24 H24B 0.9600 .
C24 H24C 0.9600 .
C25 O11 1.427(9) .
C25 H25A 0.9600 .
C25 H25B 0.9600 .
C25 H25C 0.9600 .
O3 Fe1 1.938(4) 5_676
O3 Fe4 2.090(4) 5_676
O4 Fe4 1.961(4) 5_676
O5 Fe3 1.951(4) 5_676
O12 Fe3 2.005(4) 5_676
Cl1 O13A 1.30(2) .
Cl1 O13A 1.300(19) 2_656
Cl1 O14A 1.331(19) 2_656
Cl1 O14A 1.331(19) .
Cl1 O13B 1.382(19) .
Cl1 O13B 1.382(19) 2_656
Cl1 O14B 1.416(19) 2_656
Cl1 O14B 1.416(19) .
Cl2 O15 1.276(8) .
Cl2 O16 1.280(8) .
Cl2 O17 1.291(8) .
Cl2 O18 1.303(8) .
C26 O10 1.470(10) .
C26 H26A 0.9600 .
C26 H26B 0.9600 .
C26 H26C 0.9600 .
